data_1512945
loop_
_publ_author_name
'Timothy J. Boyle'
'Leigh Anna M. Ottley'

_publ_section_title
;
 Structural characterization of the coordination behavior of
 4,4'-di-methoxy,2,2'-di-ol-benzophenone modified metal
 alkoxides
;
_journal_issue 1
_journal_name_full 'Inorganica Chimica Acta'
_journal_page_first 69
_journal_page_last 80
_journal_paper_doi 10.1016/j.ica.2010.08.047
_journal_volume 364
_journal_year 2010
_chemical_formula_sum 'C42 H40 Al2 N2 O10'
_chemical_formula_weight 786.72
_chemical_name_systematic
; 
 ? 
;
_space_group_IT_number 14
_symmetry_cell_setting monoclinic
_symmetry_space_group_name_Hall '-P 2ybc'
_symmetry_space_group_name_H-M 'P 1 21/c 1'
_atom_sites_solution_hydrogens geom
_atom_sites_solution_primary direct
_atom_sites_solution_secondary difmap
_audit_creation_method SHELXL-97
_cell_angle_alpha 90.00
_cell_angle_beta 106.974(4)
_cell_angle_gamma 90.00
_cell_formula_units_Z 4
_cell_length_a 13.641(3)
_cell_length_b 23.704(5)
_cell_length_c 15.533(3)
_cell_measurement_temperature 173(2)
_cell_volume 4803.7(17)
_computing_cell_refinement 'Bruker SMART'
_computing_data_collection 'Bruker SMART'
_computing_data_reduction 'Bruker SAINT'
_computing_molecular_graphics 'Bruker SHELXTL'
_computing_publication_material 'Bruker SHELXTL'
_computing_structure_refinement 'SHELXL-97 (Sheldrick, 1997)'
_computing_structure_solution 'SHELXS-97 (Sheldrick, 1990)'
_diffrn_ambient_temperature 173(2)
_diffrn_measured_fraction_theta_full 0.996
_diffrn_measured_fraction_theta_max 0.996
_diffrn_measurement_device_type 'CCD area detector'
_diffrn_measurement_method 'phi and omega scans'
_diffrn_radiation_monochromator graphite
_diffrn_radiation_source 'fine-focus sealed tube'
_diffrn_radiation_type MoK\a
_diffrn_radiation_wavelength 0.71073
_diffrn_reflns_av_R_equivalents 0.0816
_diffrn_reflns_av_sigmaI/netI 0.0818
_diffrn_reflns_limit_h_max 15
_diffrn_reflns_limit_h_min -15
_diffrn_reflns_limit_k_max 26
_diffrn_reflns_limit_k_min -26
_diffrn_reflns_limit_l_max 17
_diffrn_reflns_limit_l_min -17
_diffrn_reflns_number 28824
_diffrn_reflns_theta_full 23.35
_diffrn_reflns_theta_max 23.35
_diffrn_reflns_theta_min 1.56
_exptl_absorpt_coefficient_mu 0.111
_exptl_absorpt_correction_T_max 0.983
_exptl_absorpt_correction_T_min 0.982
_exptl_absorpt_correction_type empirical
_exptl_absorpt_process_details SADABS
_exptl_crystal_colour green
_exptl_crystal_density_diffrn 1.088
_exptl_crystal_density_meas ?
_exptl_crystal_density_method 'not measured'
_exptl_crystal_description irregular
_exptl_crystal_F_000 1648
_exptl_crystal_size_max 0.163
_exptl_crystal_size_mid 0.159
_exptl_crystal_size_min 0.156
_refine_diff_density_max 0.225
_refine_diff_density_min -0.188
_refine_diff_density_rms 0.045
_refine_ls_extinction_method none
_refine_ls_goodness_of_fit_ref 0.999
_refine_ls_hydrogen_treatment constr
_refine_ls_matrix_type full
_refine_ls_number_parameters 511
_refine_ls_number_reflns 6963
_refine_ls_number_restraints 0
_refine_ls_restrained_S_all 0.999
_refine_ls_R_factor_all 0.1004
_refine_ls_R_factor_gt 0.0580
_refine_ls_shift/su_max 0.009
_refine_ls_shift/su_mean 0.001
_refine_ls_structure_factor_coef Fsqd
_refine_ls_weighting_details 'calc w=1/[\s^2^(Fo^2^)+(0.0595P)^2^+0.0000P] where P=(Fo^2^+2Fc^2^)/3'
_refine_ls_weighting_scheme calc
_refine_ls_wR_factor_gt 0.1275
_refine_ls_wR_factor_ref 0.1424
_reflns_number_gt 4332
_reflns_number_total 6963
_reflns_threshold_expression >2sigma(I)
_cod_data_source_file 2010-69.cif
_cod_data_source_block 10ja291ss
_cod_depositor_comments
;
The following automatic conversions were performed:

'_symmetry_cell_setting' value 'Monoclinic' changed to 'monoclinic'
according to the built-in table from CIF Core dictionary named
'cif_core.dic' version 2.4.1 from 2010-06-29.

Automatic conversion script
Id: cif_fix_values 1891 2012-01-12 08:04:46Z andrius 

The following automatic conversions were performed:

'_exptl_crystal_density_meas' value 'not measured' was changed to '?'
- the value is perceived as not measured.

Automatic conversion script
Id: cif_fix_values 3008 2015-01-20 13:52:24Z robertas 
;
_cod_original_cell_volume 4803.6(17)
_cod_original_sg_symbol_H-M P2(1)/c
_cod_database_code 1512945

loop_
_symmetry_equiv_pos_as_xyz
'x, y, z'
'-x, y+1/2, -z+1/2'
'-x, -y, -z'
'x, -y-1/2, z-1/2'

loop_
_atom_site_label
_atom_site_type_symbol
_atom_site_fract_x
_atom_site_fract_y
_atom_site_fract_z
_atom_site_U_iso_or_equiv
_atom_site_adp_type
_atom_site_occupancy
_atom_site_symmetry_multiplicity
_atom_site_calc_flag
_atom_site_refinement_flags
Al1 Al 0.51117(8) 0.16424(4) 0.56193(7) 0.0293(3) Uani 1 1 d .
Al2 Al 0.54721(8) 0.06895(4) 0.86939(7) 0.0336(3) Uani 1 1 d .
N1 N 0.5193(2) 0.22771(11) 0.65617(18) 0.0312(7) Uani 1 1 d .
N2 N 0.5017(2) 0.09803(12) 0.47451(18) 0.0342(7) Uani 1 1 d .
O1 O 0.43745(19) 0.08797(10) 0.77915(16) 0.0417(7) Uani 1 1 d .
O2 O 0.42082(17) 0.12473(9) 0.61047(14) 0.0310(6) Uani 1 1 d .
O3 O 0.40446(17) 0.19926(9) 0.48266(14) 0.0328(6) Uani 1 1 d .
O4 O 0.1104(2) 0.31760(12) 0.4120(2) 0.0650(9) Uani 1 1 d .
O5 O 0.1453(2) -0.02378(13) 0.7799(2) 0.0684(9) Uani 1 1 d .
O6 O 0.61418(18) 0.12427(9) 0.64669(14) 0.0309(6) Uani 1 1 d .
O7 O 0.60643(18) 0.19896(9) 0.51964(14) 0.0320(6) Uani 1 1 d .
O8 O 0.90523(19) 0.30780(11) 0.54716(19) 0.0592(8) Uani 1 1 d .
O9 O 0.9336(2) -0.03438(15) 0.9061(3) 0.0970(13) Uani 1 1 d .
O10 O 0.64663(18) 0.09073(9) 0.82346(15) 0.0363(6) Uani 1 1 d .
C1 C 0.5538(3) -0.01274(15) 0.8921(3) 0.0521(11) Uani 1 1 d .
H1A H 0.5626 -0.0326 0.8395 0.078 Uiso 1 1 calc R
H1B H 0.4901 -0.0252 0.9033 0.078 Uiso 1 1 calc R
H1C H 0.6119 -0.0211 0.9449 0.078 Uiso 1 1 calc R
C2 C 0.5483(3) 0.12104(16) 0.9675(2) 0.0471(11) Uani 1 1 d .
H2A H 0.6110 0.1154 1.0173 0.071 Uiso 1 1 calc R
H2B H 0.4884 0.1139 0.9887 0.071 Uiso 1 1 calc R
H2C H 0.5461 0.1600 0.9458 0.071 Uiso 1 1 calc R
C3 C 0.3415(3) 0.07334(15) 0.7415(2) 0.0340(9) Uani 1 1 d .
C4 C 0.2828(3) 0.09763(14) 0.6608(2) 0.0320(9) Uani 1 1 d .
C5 C 0.1803(3) 0.08082(16) 0.6238(3) 0.0436(10) Uani 1 1 d .
H5 H 0.1405 0.0980 0.5696 0.052 Uiso 1 1 calc R
C6 C 0.1362(3) 0.04052(18) 0.6634(3) 0.0553(12) Uani 1 1 d .
H6 H 0.0673 0.0291 0.6365 0.066 Uiso 1 1 calc R
C7 C 0.1945(3) 0.01642(17) 0.7442(3) 0.0495(11) Uani 1 1 d .
C8 C 0.2945(3) 0.03293(15) 0.7831(3) 0.0423(10) Uani 1 1 d .
H8 H 0.3324 0.0168 0.8388 0.051 Uiso 1 1 calc R
C9 C 0.2024(4) -0.0538(2) 0.8573(3) 0.0831(17) Uani 1 1 d .
H9A H 0.2619 -0.0715 0.8453 0.125 Uiso 1 1 calc R
H9B H 0.1590 -0.0830 0.8721 0.125 Uiso 1 1 calc R
H9C H 0.2256 -0.0277 0.9081 0.125 Uiso 1 1 calc R
C10 C 0.3295(3) 0.13705(14) 0.6102(2) 0.0317(9) Uani 1 1 d .
C11 C 0.2775(3) 0.18528(14) 0.5611(2) 0.0341(9) Uani 1 1 d .
C12 C 0.1849(3) 0.20634(16) 0.5733(3) 0.0468(11) Uani 1 1 d .
H12 H 0.1586 0.1892 0.6173 0.056 Uiso 1 1 calc R
C13 C 0.1334(3) 0.24951(18) 0.5250(3) 0.0554(12) Uani 1 1 d .
H13 H 0.0722 0.2627 0.5357 0.067 Uiso 1 1 calc R
C14 C 0.1695(3) 0.27556(17) 0.4579(3) 0.0497(11) Uani 1 1 d .
C15 C 0.2605(3) 0.25785(16) 0.4459(3) 0.0449(10) Uani 1 1 d .
H15 H 0.2860 0.2761 0.4023 0.054 Uiso 1 1 calc R
C16 C 0.3167(3) 0.21316(15) 0.4970(2) 0.0340(9) Uani 1 1 d .
C17 C 0.1467(4) 0.3465(2) 0.3461(3) 0.0808(16) Uani 1 1 d .
H17A H 0.2163 0.3605 0.3743 0.121 Uiso 1 1 calc R
H17B H 0.1013 0.3784 0.3216 0.121 Uiso 1 1 calc R
H17C H 0.1473 0.3205 0.2973 0.121 Uiso 1 1 calc R
C18 C 0.7017(3) 0.21026(14) 0.5653(2) 0.0321(9) Uani 1 1 d .
C19 C 0.7524(3) 0.25304(14) 0.5314(3) 0.0389(10) Uani 1 1 d .
H19 H 0.7171 0.2721 0.4775 0.047 Uiso 1 1 calc R
C20 C 0.8508(3) 0.26721(15) 0.5750(3) 0.0419(10) Uani 1 1 d .
C21 C 0.8578(3) 0.19813(15) 0.6874(2) 0.0414(10) Uani 1 1 d .
H21 H 0.8944 0.1799 0.7417 0.050 Uiso 1 1 calc R
C22 C 0.9054(3) 0.23967(16) 0.6552(3) 0.0469(11) Uani 1 1 d .
H22 H 0.9740 0.2501 0.6859 0.056 Uiso 1 1 calc R
C23 C 0.7572(3) 0.18070(14) 0.6446(2) 0.0303(9) Uani 1 1 d .
C24 C 0.8558(3) 0.33559(19) 0.4639(3) 0.0740(15) Uani 1 1 d .
H24A H 0.8315 0.3074 0.4163 0.111 Uiso 1 1 calc R
H24B H 0.9046 0.3609 0.4481 0.111 Uiso 1 1 calc R
H24C H 0.7974 0.3575 0.4704 0.111 Uiso 1 1 calc R
C25 C 0.7103(3) 0.13359(14) 0.6766(2) 0.0309(9) Uani 1 1 d .
C26 C 0.7700(3) 0.09250(14) 0.7417(2) 0.0300(8) Uani 1 1 d .
C27 C 0.8623(3) 0.07118(16) 0.7331(3) 0.0442(10) Uani 1 1 d .
H27 H 0.8890 0.0861 0.6878 0.053 Uiso 1 1 calc R
C28 C 0.9149(3) 0.02962(18) 0.7881(3) 0.0586(12) Uani 1 1 d .
H28 H 0.9773 0.0157 0.7809 0.070 Uiso 1 1 calc R
C29 C 0.8764(3) 0.00763(18) 0.8548(3) 0.0575(12) Uani 1 1 d .
C30 C 0.7872(3) 0.02801(16) 0.8670(3) 0.0442(10) Uani 1 1 d .
H30 H 0.7630 0.0134 0.9141 0.053 Uiso 1 1 calc R
C31 C 0.7312(3) 0.07070(15) 0.8098(2) 0.0332(9) Uani 1 1 d .
C32 C 0.8942(4) -0.0593(3) 0.9727(4) 0.132(3) Uani 1 1 d .
H32A H 0.8887 -0.0304 1.0163 0.197 Uiso 1 1 calc R
H32B H 0.9405 -0.0893 1.0039 0.197 Uiso 1 1 calc R
H32C H 0.8262 -0.0752 0.9438 0.197 Uiso 1 1 calc R
C33 C 0.4126(3) 0.07436(17) 0.4313(2) 0.0501(11) Uani 1 1 d .
H33 H 0.3521 0.0901 0.4397 0.060 Uiso 1 1 calc R
C34 C 0.4025(4) 0.02880(18) 0.3755(3) 0.0635(14) Uani 1 1 d .
H34 H 0.3367 0.0135 0.3464 0.076 Uiso 1 1 calc R
C35 C 0.4883(5) 0.00577(18) 0.3624(3) 0.0630(14) Uani 1 1 d .
H35 H 0.4837 -0.0262 0.3245 0.076 Uiso 1 1 calc R
C36 C 0.5815(4) 0.02946(18) 0.4050(3) 0.0605(13) Uani 1 1 d .
H36 H 0.6425 0.0146 0.3962 0.073 Uiso 1 1 calc R
C37 C 0.5853(3) 0.07487(16) 0.4605(2) 0.0465(11) Uani 1 1 d .
H37 H 0.6503 0.0907 0.4905 0.056 Uiso 1 1 calc R
C38 C 0.5159(3) 0.28104(15) 0.6308(3) 0.0447(10) Uani 1 1 d .
H38 H 0.5160 0.2889 0.5709 0.054 Uiso 1 1 calc R
C39 C 0.5122(3) 0.32556(17) 0.6855(3) 0.0615(13) Uani 1 1 d .
H39 H 0.5085 0.3632 0.6639 0.074 Uiso 1 1 calc R
C40 C 0.5141(4) 0.31425(18) 0.7736(3) 0.0652(14) Uani 1 1 d .
H40 H 0.5128 0.3441 0.8141 0.078 Uiso 1 1 calc R
C41 C 0.5179(3) 0.25913(17) 0.8012(2) 0.0513(11) Uani 1 1 d .
H41 H 0.5179 0.2501 0.8608 0.062 Uiso 1 1 calc R
C42 C 0.5217(3) 0.21742(15) 0.7417(2) 0.0379(9) Uani 1 1 d .
H42 H 0.5264 0.1794 0.7617 0.045 Uiso 1 1 calc R

loop_
_atom_site_aniso_label
_atom_site_aniso_U_11
_atom_site_aniso_U_22
_atom_site_aniso_U_33
_atom_site_aniso_U_23
_atom_site_aniso_U_13
_atom_site_aniso_U_12
Al1 0.0332(6) 0.0297(6) 0.0255(6) 0.0000(5) 0.0093(5) -0.0008(5)
Al2 0.0418(7) 0.0305(6) 0.0303(6) 0.0011(5) 0.0137(5) -0.0012(5)
N1 0.0393(19) 0.0254(17) 0.0293(17) 0.0013(14) 0.0107(15) 0.0028(14)
N2 0.049(2) 0.0295(17) 0.0277(17) 0.0026(14) 0.0158(16) -0.0018(16)
O1 0.0384(16) 0.0449(16) 0.0391(15) 0.0058(12) 0.0074(13) -0.0076(13)
O2 0.0322(15) 0.0321(14) 0.0312(13) 0.0001(11) 0.0132(12) 0.0011(11)
O3 0.0362(15) 0.0336(14) 0.0289(13) 0.0014(11) 0.0098(12) 0.0017(11)
O4 0.059(2) 0.0563(19) 0.080(2) 0.0328(17) 0.0211(17) 0.0251(16)
O5 0.0472(19) 0.077(2) 0.084(2) 0.0418(19) 0.0252(17) -0.0027(16)
O6 0.0322(15) 0.0321(14) 0.0281(13) -0.0013(11) 0.0084(12) -0.0005(11)
O7 0.0365(16) 0.0330(14) 0.0287(13) 0.0030(11) 0.0129(12) -0.0022(11)
O8 0.0394(17) 0.0570(18) 0.079(2) 0.0331(17) 0.0144(16) -0.0059(14)
O9 0.064(2) 0.101(3) 0.137(3) 0.086(3) 0.045(2) 0.045(2)
O10 0.0425(16) 0.0330(14) 0.0376(15) 0.0045(12) 0.0184(13) 0.0037(12)
C1 0.058(3) 0.044(3) 0.056(3) 0.009(2) 0.019(2) -0.002(2)
C2 0.060(3) 0.045(2) 0.039(2) 0.002(2) 0.020(2) 0.000(2)
C3 0.039(2) 0.031(2) 0.037(2) -0.0044(18) 0.019(2) -0.0001(18)
C4 0.036(2) 0.031(2) 0.033(2) 0.0017(18) 0.0157(19) -0.0021(17)
C5 0.035(2) 0.046(2) 0.049(2) 0.015(2) 0.011(2) 0.006(2)
C6 0.037(3) 0.063(3) 0.063(3) 0.021(2) 0.010(2) -0.005(2)
C7 0.042(3) 0.050(3) 0.063(3) 0.018(2) 0.025(2) 0.002(2)
C8 0.043(3) 0.045(2) 0.043(2) 0.011(2) 0.019(2) 0.005(2)
C9 0.076(4) 0.089(4) 0.088(4) 0.053(3) 0.029(3) -0.006(3)
C10 0.037(2) 0.033(2) 0.0258(19) -0.0099(17) 0.0098(18) -0.0037(18)
C11 0.037(2) 0.031(2) 0.036(2) 0.0023(18) 0.0124(19) 0.0037(17)
C12 0.047(3) 0.044(3) 0.056(3) 0.017(2) 0.026(2) 0.012(2)
C13 0.045(3) 0.059(3) 0.070(3) 0.010(3) 0.028(2) 0.016(2)
C14 0.048(3) 0.044(3) 0.059(3) 0.012(2) 0.018(2) 0.013(2)
C15 0.049(3) 0.040(2) 0.045(2) 0.012(2) 0.015(2) 0.004(2)
C16 0.036(2) 0.032(2) 0.033(2) -0.0049(18) 0.0096(19) -0.0021(18)
C17 0.077(4) 0.074(4) 0.094(4) 0.052(3) 0.029(3) 0.032(3)
C18 0.035(2) 0.032(2) 0.031(2) -0.0031(18) 0.0117(19) 0.0039(18)
C19 0.039(3) 0.032(2) 0.050(2) 0.0120(19) 0.020(2) -0.0008(18)
C20 0.040(3) 0.034(2) 0.057(3) 0.016(2) 0.022(2) -0.0006(19)
C21 0.039(3) 0.039(2) 0.042(2) 0.010(2) 0.005(2) -0.0011(19)
C22 0.030(2) 0.047(3) 0.058(3) 0.007(2) 0.004(2) -0.0097(19)
C23 0.034(2) 0.028(2) 0.031(2) 0.0029(17) 0.0122(18) -0.0020(17)
C24 0.065(3) 0.064(3) 0.094(4) 0.045(3) 0.024(3) -0.004(3)
C25 0.038(2) 0.030(2) 0.0257(19) -0.0060(17) 0.0121(18) -0.0007(18)
C26 0.036(2) 0.026(2) 0.028(2) 0.0014(16) 0.0098(18) -0.0018(17)
C27 0.048(3) 0.040(2) 0.049(3) 0.012(2) 0.021(2) 0.006(2)
C28 0.046(3) 0.057(3) 0.082(3) 0.024(3) 0.033(3) 0.015(2)
C29 0.047(3) 0.055(3) 0.069(3) 0.028(2) 0.014(3) 0.016(2)
C30 0.044(3) 0.043(2) 0.046(2) 0.014(2) 0.013(2) 0.002(2)
C31 0.039(2) 0.029(2) 0.032(2) -0.0009(18) 0.0104(19) 0.0007(18)
C32 0.085(4) 0.152(6) 0.173(6) 0.138(5) 0.063(4) 0.062(4)
C33 0.061(3) 0.056(3) 0.039(2) -0.015(2) 0.023(2) -0.013(2)
C34 0.097(4) 0.051(3) 0.045(3) -0.022(2) 0.025(3) -0.030(3)
C35 0.123(5) 0.036(3) 0.034(3) -0.008(2) 0.028(3) -0.004(3)
C36 0.094(4) 0.046(3) 0.042(3) -0.009(2) 0.022(3) 0.020(3)
C37 0.058(3) 0.043(2) 0.040(2) 0.001(2) 0.017(2) 0.011(2)
C38 0.069(3) 0.031(2) 0.037(2) -0.0013(19) 0.020(2) -0.003(2)
C39 0.108(4) 0.030(2) 0.052(3) 0.001(2) 0.032(3) -0.001(2)
C40 0.110(4) 0.040(3) 0.052(3) -0.011(2) 0.033(3) 0.005(3)
C41 0.082(3) 0.044(3) 0.027(2) -0.003(2) 0.014(2) 0.002(2)
C42 0.050(3) 0.036(2) 0.027(2) 0.0022(18) 0.0110(19) -0.0006(19)

loop_
_atom_type_symbol
_atom_type_description
_atom_type_scat_dispersion_real
_atom_type_scat_dispersion_imag
_atom_type_scat_source
C C 0.0033 0.0016 'International Tables Vol C Tables 4.2.6.8 and 6.1.1.4'
H H 0.0000 0.0000 'International Tables Vol C Tables 4.2.6.8 and 6.1.1.4'
O O 0.0106 0.0060 'International Tables Vol C Tables 4.2.6.8 and 6.1.1.4'
Al Al 0.0645 0.0514 'International Tables Vol C Tables 4.2.6.8 and 6.1.1.4'
N N 0.0061 0.0033 'International Tables Vol C Tables 4.2.6.8 and 6.1.1.4'

loop_
_geom_angle_atom_site_label_1
_geom_angle_atom_site_label_2
_geom_angle_atom_site_label_3
_geom_angle
O3 Al1 O7 93.69(11)
O3 Al1 O2 90.58(11)
O7 Al1 O2 175.63(12)
O3 Al1 O6 175.44(12)
O7 Al1 O6 90.81(11)
O2 Al1 O6 84.90(11)
O3 Al1 N2 91.02(11)
O7 Al1 N2 91.19(11)
O2 Al1 N2 87.84(11)
O6 Al1 N2 88.16(11)
O3 Al1 N1 90.80(11)
O7 Al1 N1 91.72(11)
O2 Al1 N1 89.11(11)
O6 Al1 N1 89.79(11)
N2 Al1 N1 176.46(12)
O10 Al2 O1 100.04(12)
O10 Al2 C2 107.16(14)
O1 Al2 C2 105.44(15)
O10 Al2 C1 110.91(15)
O1 Al2 C1 111.95(15)
C2 Al2 C1 119.45(17)
C38 N1 C42 117.2(3)
C38 N1 Al1 119.5(2)
C42 N1 Al1 123.1(2)
C33 N2 C37 116.2(3)
C33 N2 Al1 121.9(3)
C37 N2 Al1 121.9(3)
C3 O1 Al2 141.4(2)
C10 O2 Al1 129.8(2)
C16 O3 Al1 126.0(2)
C14 O4 C17 116.9(3)
C7 O5 C9 118.6(3)
C25 O6 Al1 130.3(2)
C18 O7 Al1 126.7(2)
C20 O8 C24 117.1(3)
C29 O9 C32 116.9(3)
C31 O10 Al2 139.7(2)
Al2 C1 H1A 109.5
Al2 C1 H1B 109.5
H1A C1 H1B 109.5
Al2 C1 H1C 109.5
H1A C1 H1C 109.5
H1B C1 H1C 109.5
Al2 C2 H2A 109.5
Al2 C2 H2B 109.5
H2A C2 H2B 109.5
Al2 C2 H2C 109.5
H2A C2 H2C 109.5
H2B C2 H2C 109.5
O1 C3 C4 121.7(3)
O1 C3 C8 120.1(3)
C4 C3 C8 118.2(3)
C3 C4 C5 119.4(3)
C3 C4 C10 120.8(3)
C5 C4 C10 119.6(3)
C6 C5 C4 122.1(4)
C6 C5 H5 119.0
C4 C5 H5 119.0
C5 C6 C7 118.6(4)
C5 C6 H6 120.7
C7 C6 H6 120.7
O5 C7 C8 123.9(4)
O5 C7 C6 115.4(4)
C8 C7 C6 120.6(4)
C7 C8 C3 121.1(4)
C7 C8 H8 119.5
C3 C8 H8 119.5
O5 C9 H9A 109.5
O5 C9 H9B 109.5
H9A C9 H9B 109.5
O5 C9 H9C 109.5
H9A C9 H9C 109.5
H9B C9 H9C 109.5
O2 C10 C11 120.8(3)
O2 C10 C4 115.1(3)
C11 C10 C4 124.0(3)
C12 C11 C16 117.4(3)
C12 C11 C10 121.8(3)
C16 C11 C10 120.7(3)
C13 C12 C11 122.3(4)
C13 C12 H12 118.9
C11 C12 H12 118.9
C12 C13 C14 120.5(4)
C12 C13 H13 119.8
C14 C13 H13 119.8
O4 C14 C15 125.4(4)
O4 C14 C13 115.3(4)
C15 C14 C13 119.2(4)
C14 C15 C16 121.2(4)
C14 C15 H15 119.4
C16 C15 H15 119.4
O3 C16 C15 117.5(3)
O3 C16 C11 123.1(3)
C15 C16 C11 119.4(3)
O4 C17 H17A 109.5
O4 C17 H17B 109.5
H17A C17 H17B 109.5
O4 C17 H17C 109.5
H17A C17 H17C 109.5
H17B C17 H17C 109.5
O7 C18 C19 117.4(3)
O7 C18 C23 123.9(3)
C19 C18 C23 118.7(3)
C20 C19 C18 120.8(3)
C20 C19 H19 119.6
C18 C19 H19 119.6
C19 C20 O8 124.6(3)
C19 C20 C22 121.1(4)
O8 C20 C22 114.3(3)
C22 C21 C23 123.3(3)
C22 C21 H21 118.3
C23 C21 H21 118.3
C21 C22 C20 118.4(4)
C21 C22 H22 120.8
C20 C22 H22 120.8
C21 C23 C18 117.6(3)
C21 C23 C25 122.4(3)
C18 C23 C25 120.0(3)
O8 C24 H24A 109.5
O8 C24 H24B 109.5
H24A C24 H24B 109.5
O8 C24 H24C 109.5
H24A C24 H24C 109.5
H24B C24 H24C 109.5
O6 C25 C23 121.3(3)
O6 C25 C26 116.1(3)
C23 C25 C26 122.5(3)
C27 C26 C31 119.0(3)
C27 C26 C25 120.5(3)
C31 C26 C25 120.4(3)
C28 C27 C26 121.6(4)
C28 C27 H27 119.2
C26 C27 H27 119.2
C27 C28 C29 119.6(4)
C27 C28 H28 120.2
C29 C28 H28 120.2
O9 C29 C30 123.6(4)
O9 C29 C28 115.5(4)
C30 C29 C28 120.9(4)
C29 C30 C31 120.1(4)
C29 C30 H30 120.0
C31 C30 H30 120.0
O10 C31 C26 121.7(3)
O10 C31 C30 119.4(3)
C26 C31 C30 118.8(3)
O9 C32 H32A 109.5
O9 C32 H32B 109.5
H32A C32 H32B 109.5
O9 C32 H32C 109.5
H32A C32 H32C 109.5
H32B C32 H32C 109.5
N2 C33 C34 124.3(4)
N2 C33 H33 117.9
C34 C33 H33 117.9
C35 C34 C33 118.7(4)
C35 C34 H34 120.7
C33 C34 H34 120.7
C34 C35 C36 118.8(4)
C34 C35 H35 120.6
C36 C35 H35 120.6
C35 C36 C37 119.0(4)
C35 C36 H36 120.5
C37 C36 H36 120.5
N2 C37 C36 123.1(4)
N2 C37 H37 118.4
C36 C37 H37 118.4
N1 C38 C39 124.0(4)
N1 C38 H38 118.0
C39 C38 H38 118.0
C38 C39 C40 118.1(4)
C38 C39 H39 120.9
C40 C39 H39 120.9
C41 C40 C39 118.7(4)
C41 C40 H40 120.6
C39 C40 H40 120.6
C42 C41 C40 119.0(4)
C42 C41 H41 120.5
C40 C41 H41 120.5
N1 C42 C41 123.0(3)
N1 C42 H42 118.5
C41 C42 H42 118.5

loop_
_geom_bond_atom_site_label_1
_geom_bond_atom_site_label_2
_geom_bond_distance
Al1 O3 1.810(2)
Al1 O7 1.815(2)
Al1 O2 1.873(2)
Al1 O6 1.878(2)
Al1 N2 2.054(3)
Al1 N1 2.079(3)
Al2 O10 1.783(2)
Al2 O1 1.784(3)
Al2 C2 1.958(4)
Al2 C1 1.966(4)
N1 C38 1.321(4)
N1 C42 1.341(4)
N2 C33 1.329(4)
N2 C37 1.339(4)
O1 C3 1.315(4)
O2 C10 1.278(4)
O3 C16 1.322(4)
O4 C14 1.347(4)
O4 C17 1.435(5)
O5 C7 1.373(4)
O5 C9 1.418(5)
O6 C25 1.275(4)
O7 C18 1.314(4)
O8 C20 1.361(4)
O8 C24 1.432(4)
O9 C29 1.368(5)
O9 C32 1.426(5)
O10 C31 1.321(4)
C1 H1A 0.9800
C1 H1B 0.9800
C1 H1C 0.9800
C2 H2A 0.9800
C2 H2B 0.9800
C2 H2C 0.9800
C3 C4 1.399(5)
C3 C8 1.410(5)
C4 C5 1.405(5)
C4 C10 1.480(5)
C5 C6 1.367(5)
C5 H5 0.9500
C6 C7 1.397(5)
C6 H6 0.9500
C7 C8 1.377(5)
C8 H8 0.9500
C9 H9A 0.9800
C9 H9B 0.9800
C9 H9C 0.9800
C10 C11 1.441(5)
C11 C12 1.422(5)
C11 C16 1.423(5)
C12 C13 1.341(5)
C12 H12 0.9500
C13 C14 1.418(5)
C13 H13 0.9500
C14 C15 1.374(5)
C15 C16 1.409(5)
C15 H15 0.9500
C17 H17A 0.9800
C17 H17B 0.9800
C17 H17C 0.9800
C18 C19 1.412(5)
C18 C23 1.428(5)
C19 C20 1.358(5)
C19 H19 0.9500
C20 C22 1.411(5)
C21 C22 1.353(5)
C21 C23 1.401(5)
C21 H21 0.9500
C22 H22 0.9500
C23 C25 1.445(4)
C24 H24A 0.9800
C24 H24B 0.9800
C24 H24C 0.9800
C25 C26 1.468(5)
C26 C27 1.399(5)
C26 C31 1.410(5)
C27 C28 1.362(5)
C27 H27 0.9500
C28 C29 1.392(5)
C28 H28 0.9500
C29 C30 1.373(5)
C30 C31 1.415(5)
C30 H30 0.9500
C32 H32A 0.9800
C32 H32B 0.9800
C32 H32C 0.9800
C33 C34 1.366(5)
C33 H33 0.9500
C34 C35 1.359(6)
C34 H34 0.9500
C35 C36 1.371(6)
C35 H35 0.9500
C36 C37 1.371(5)
C36 H36 0.9500
C37 H37 0.9500
C38 C39 1.365(5)
C38 H38 0.9500
C39 C40 1.387(5)
C39 H39 0.9500
C40 C41 1.371(5)
C40 H40 0.9500
C41 C42 1.365(5)
C41 H41 0.9500
C42 H42 0.9500
